data_1512331
loop_
_publ_author_name
'Nash, Aaron'
'Soheili, Arash'
'Tambar, Uttam K.'

_publ_section_title
;
 Stereoselective Synthesis of Functionalized Cyclic Amino Acid Derivatives
 via a [2,3]-Stevens Rearrangement and Ring-Closing Metathesis
;
_journal_issue 18
_journal_name_full 'Organic Letters'
_journal_page_first 4770
_journal_paper_doi 10.1021/ol402129h
_journal_volume 15
_journal_year 2013
_chemical_absolute_configuration ad
_chemical_formula_moiety 'C24 H32 N2 O3 S, 1/2 C4 H10 O'
_chemical_formula_sum 'C26 H37 N2 O3.5 S'
_chemical_formula_weight 465.64
_chemical_name_systematic
; 
 ? 
;
_space_group_IT_number 5
_symmetry_cell_setting monoclinic
_symmetry_space_group_name_Hall 'I 2y'
_symmetry_space_group_name_H-M 'I 1 2 1'
_atom_sites_solution_hydrogens geom
_atom_sites_solution_primary direct
_atom_sites_solution_secondary difmap
_audit_creation_method SHELXL-97
_cell_angle_alpha 90.00
_cell_angle_beta 104.474(17)
_cell_angle_gamma 90.00
_cell_formula_units_Z 4
_cell_length_a 17.591(4)
_cell_length_b 7.9204(17)
_cell_length_c 18.104(3)
_cell_measurement_reflns_used 3268
_cell_measurement_temperature 153(2)
_cell_measurement_theta_max 27.5
_cell_measurement_theta_min 2.0
_cell_volume 2442.3(9)
_computing_cell_refinement 'CrystalClear (Rigaku Inc., 2008)'
_computing_data_collection 'CrystalClear (Rigaku Inc., 2008)'
_computing_data_reduction 'CrystalClear (Rigaku Inc., 2008)'
_computing_molecular_graphics 'XP SHELXTL/PC, Siemens Analytical'
_computing_publication_material 'XP SHELXTL/PC, Siemens Analytical'
_computing_structure_refinement 'XL SHELXTL/PC, Siemens Analytical'
_computing_structure_solution
;

SIR97 - Altomare A., Burla M.C., Camalli M., Cascarano G.L., Giacovazzo C., 
Guagliardi A., Moliterni A.G.G., Polidori G.,Spagna R.
;
_diffrn_ambient_temperature 153(2)
_diffrn_measured_fraction_theta_full 0.985
_diffrn_measured_fraction_theta_max 0.985
_diffrn_measurement_device_type 'Rigaku SCX-Mini with Mercury 2 CCD'
_diffrn_measurement_method \w-scans
_diffrn_radiation_monochromator graphite
_diffrn_radiation_source 'fine-focus sealed tube'
_diffrn_radiation_type MoK\a
_diffrn_radiation_wavelength 0.71075
_diffrn_reflns_av_R_equivalents 0.0334
_diffrn_reflns_av_sigmaI/netI 0.0712
_diffrn_reflns_limit_h_max 18
_diffrn_reflns_limit_h_min -22
_diffrn_reflns_limit_k_max 10
_diffrn_reflns_limit_k_min -6
_diffrn_reflns_limit_l_max 22
_diffrn_reflns_limit_l_min -23
_diffrn_reflns_number 5081
_diffrn_reflns_theta_full 27.49
_diffrn_reflns_theta_max 27.49
_diffrn_reflns_theta_min 2.32
_exptl_absorpt_coefficient_mu 0.165
_exptl_absorpt_correction_T_max 1.00
_exptl_absorpt_correction_T_min 0.747
_exptl_absorpt_correction_type multi-scan
_exptl_absorpt_process_details
;
Abscor. T. Higashi (2001). The Rigaku Corporation, Tokyo, Japan.
;
_exptl_crystal_colour colorless
_exptl_crystal_density_diffrn 1.266
_exptl_crystal_density_method 'not measured'
_exptl_crystal_description prism
_exptl_crystal_F_000 1004
_exptl_crystal_size_max 0.28
_exptl_crystal_size_mid 0.20
_exptl_crystal_size_min 0.19
_refine_diff_density_max 0.508
_refine_diff_density_min -0.336
_refine_diff_density_rms 0.056
_refine_ls_abs_structure_details 'Flack H D (1983), Acta Cryst. A39, 876-881'
_refine_ls_abs_structure_Flack -0.01(11)
_refine_ls_extinction_method none
_refine_ls_goodness_of_fit_ref 1.065
_refine_ls_hydrogen_treatment constr
_refine_ls_matrix_type full
_refine_ls_number_parameters 368
_refine_ls_number_reflns 4099
_refine_ls_number_restraints 127
_refine_ls_restrained_S_all 1.059
_refine_ls_R_factor_all 0.0688
_refine_ls_R_factor_gt 0.0567
_refine_ls_shift/su_max 0.050
_refine_ls_shift/su_mean 0.002
_refine_ls_structure_factor_coef Fsqd
_refine_ls_weighting_details 'calc w=1/[\s^2^(Fo^2^)+(0.0482P)^2^+1.2894P] where P=(Fo^2^+2Fc^2^)/3'
_refine_ls_weighting_scheme calc
_refine_ls_wR_factor_gt 0.1226
_refine_ls_wR_factor_ref 0.1306
_reflns_number_gt 3488
_reflns_number_total 4099
_reflns_threshold_expression >2sigma(I)
_cod_data_source_file ol402129h_si_003.cif
_cod_data_source_block shelxl
_cod_depositor_comments
;
The following automatic conversions were performed:

'_symmetry_cell_setting' value 'Monoclinic' changed to 'monoclinic'
according to /home/saulius/struct/CIF-dictionaries/cif_core.dic
dictionary named 'cif_core.dic' version 2.4.2 from 2011-04-26.

Automatic conversion script
Id: cif_fix_values 1891 2012-01-12 08:04:46Z andrius 
;
_cod_original_sg_symbol_H-M I2
_cod_original_formula_sum 'C26 H37 N2 O3.50 S'
_cod_database_code 1512331

loop_
_symmetry_equiv_pos_as_xyz
'x, y, z'
'-x, y, -z'
'x+1/2, y+1/2, z+1/2'
'-x+1/2, y+1/2, -z+1/2'

loop_
_atom_site_label
_atom_site_type_symbol
_atom_site_fract_x
_atom_site_fract_y
_atom_site_fract_z
_atom_site_U_iso_or_equiv
_atom_site_adp_type
_atom_site_occupancy
_atom_site_symmetry_multiplicity
_atom_site_calc_flag
_atom_site_refinement_flags
_atom_site_disorder_assembly
_atom_site_disorder_group
C1 C 0.9182(2) 0.7645(5) 0.61351(18) 0.0266(8) Uani 1 1 d . . .
H1 H 0.9741 0.7973 0.6186 0.032 Uiso 1 1 calc R . .
C2 C 0.8857(2) 0.8576(5) 0.6748(2) 0.0299(8) Uani 1 1 d . . .
H2A H 0.9222 0.9470 0.7005 0.036 Uiso 1 1 calc R . .
H2B H 0.8336 0.9081 0.6522 0.036 Uiso 1 1 calc R . .
C3 C 0.8799(2) 0.7135(5) 0.7304(2) 0.0345(9) Uani 1 1 d . . .
H3 H 0.8491 0.7424 0.7682 0.041 Uiso 1 1 calc R . .
C4 C 0.9650(2) 0.6504(5) 0.7667(2) 0.0359(10) Uani 1 1 d . . .
H4A H 1.0015 0.7465 0.7822 0.043 Uiso 1 1 calc R . .
H4B H 0.9666 0.5785 0.8118 0.043 Uiso 1 1 calc R . .
C5 C 0.9859(2) 0.5476(5) 0.70205(18) 0.0290(8) Uani 1 1 d . . .
H5A H 1.0341 0.5914 0.6900 0.035 Uiso 1 1 calc R . .
H5B H 0.9933 0.4266 0.7157 0.035 Uiso 1 1 calc R . .
C6 C 0.91345(18) 0.5748(5) 0.63488(17) 0.0240(7) Uani 1 1 d . . .
C7 C 0.9082(2) 0.4703(5) 0.5634(2) 0.0279(8) Uani 1 1 d . . .
H7A H 0.8755 0.3688 0.5640 0.034 Uiso 1 1 calc R . .
H7B H 0.9611 0.4333 0.5607 0.034 Uiso 1 1 calc R . .
C8 C 0.84513(19) 0.5680(6) 0.67599(19) 0.0304(9) Uani 1 1 d . . .
C9 C 0.7626(2) 0.6052(7) 0.6260(2) 0.0408(9) Uani 1 1 d . . .
H9A H 0.7454 0.5114 0.5905 0.061 Uiso 1 1 calc R . .
H9B H 0.7638 0.7095 0.5972 0.061 Uiso 1 1 calc R . .
H9C H 0.7260 0.6185 0.6585 0.061 Uiso 1 1 calc R . .
C10 C 0.8405(3) 0.3986(6) 0.7153(2) 0.0463(12) Uani 1 1 d . . .
H10A H 0.7986 0.4031 0.7422 0.069 Uiso 1 1 calc R . .
H10B H 0.8907 0.3756 0.7519 0.069 Uiso 1 1 calc R . .
H10C H 0.8291 0.3086 0.6770 0.069 Uiso 1 1 calc R . .
C11 C 0.86344(19) 0.9420(5) 0.4996(2) 0.0249(8) Uani 1 1 d . . .
C12 C 0.82737(19) 0.9550(5) 0.41382(19) 0.0250(8) Uani 1 1 d . . .
H12 H 0.8069 0.8406 0.3956 0.030 Uiso 1 1 calc R . .
C13 C 0.75726(18) 1.0777(5) 0.39582(18) 0.0268(8) Uani 1 1 d . A .
H13 H 0.7789 1.1951 0.4018 0.032 Uiso 1 1 calc R . .
C14 C 0.7095(2) 1.0585(6) 0.3137(2) 0.0361(10) Uani 1 1 d . . .
H14 H 0.6542 1.0617 0.3064 0.043 Uiso 1 1 calc R . .
C15 C 0.7341(2) 1.0378(6) 0.2507(2) 0.0361(10) Uani 1 1 d . . .
H15 H 0.6936 1.0227 0.2054 0.043 Uiso 1 1 calc R . .
C16 C 0.8161(2) 1.0344(6) 0.23980(19) 0.0342(9) Uani 1 1 d . . .
H16A H 0.8345 1.1523 0.2392 0.041 Uiso 1 1 calc R . .
H16B H 0.8139 0.9851 0.1891 0.041 Uiso 1 1 calc R . .
C17 C 0.8768(2) 0.9369(5) 0.29912(19) 0.0311(8) Uani 1 1 d . . .
H17A H 0.8599 0.8174 0.2971 0.037 Uiso 1 1 calc R . .
H17B H 0.9271 0.9402 0.2839 0.037 Uiso 1 1 calc R . .
C18 C 0.9228(2) 1.1649(5) 0.3889(2) 0.0352(9) Uani 1 1 d . . .
H18A H 0.9696 1.1732 0.3690 0.053 Uiso 1 1 calc R . .
H18B H 0.9366 1.1930 0.4433 0.053 Uiso 1 1 calc R . .
H18C H 0.8828 1.2439 0.3613 0.053 Uiso 1 1 calc R . .
C19 C 0.70395(19) 1.0585(5) 0.45049(19) 0.0294(9) Uani 1 1 d . . .
C20 C 0.7067(5) 1.1620(12) 0.5098(5) 0.044(2) Uani 0.54 1 d PDU A 1
H20 H 0.7397 1.2587 0.5156 0.052 Uiso 0.52(4) 1 calc PR B 1
C21 C 0.6635(5) 1.1336(12) 0.5628(5) 0.053(2) Uani 0.54 1 d PDU A 1
H21 H 0.6651 1.2137 0.6023 0.064 Uiso 0.52(4) 1 calc PR B 1
C22 C 0.6196(5) 0.9950(12) 0.5591(6) 0.047(2) Uani 0.54 1 d PDU A 1
H22 H 0.5901 0.9766 0.5957 0.057 Uiso 0.52(4) 1 calc PR B 1
C23 C 0.6170(9) 0.8769(16) 0.5011(8) 0.049(4) Uani 0.54 1 d PDU A 1
H23 H 0.5858 0.7780 0.4982 0.059 Uiso 0.52(4) 1 calc PR B 1
C24 C 0.6606(10) 0.9051(17) 0.4475(9) 0.041(4) Uani 0.54 1 d PDU A 1
H24 H 0.6615 0.8231 0.4094 0.050 Uiso 0.52(4) 1 calc PR B 1
C20A C 0.6820(6) 1.2109(14) 0.4833(6) 0.037(3) Uani 0.46 1 d PDU A 2
H20A H 0.7033 1.3166 0.4738 0.045 Uiso 0.48(4) 1 calc PR B 2
C21A C 0.6294(5) 1.2012(13) 0.5289(5) 0.051(3) Uani 0.46 1 d PDU A 2
H21A H 0.6159 1.3003 0.5523 0.061 Uiso 0.48(4) 1 calc PR B 2
C22A C 0.5977(6) 1.0537(15) 0.5399(6) 0.051(3) Uani 0.46 1 d PDU A 2
H22A H 0.5618 1.0480 0.5712 0.062 Uiso 0.48(4) 1 calc PR B 2
C23A C 0.6170(9) 0.9073(16) 0.5058(9) 0.043(5) Uani 0.46 1 d PDU A 2
H23A H 0.5943 0.8022 0.5137 0.052 Uiso 0.48(4) 1 calc PR B 2
C24A C 0.6701(11) 0.9163(19) 0.4598(10) 0.036(4) Uani 0.46 1 d PDU A 2
H24A H 0.6817 0.8174 0.4350 0.044 Uiso 0.48(4) 1 calc PR B 2
N1 N 0.87278(17) 0.7828(4) 0.53273(15) 0.0242(6) Uani 1 1 d . . .
N2 N 0.89203(17) 0.9935(4) 0.37841(17) 0.0261(7) Uani 1 1 d . . .
O1 O 0.91431(14) 0.6047(4) 0.43098(12) 0.0312(6) Uani 1 1 d . . .
O2 O 0.78382(13) 0.5594(3) 0.45304(14) 0.0319(6) Uani 1 1 d . . .
O3 O 0.88466(14) 1.0656(3) 0.53976(13) 0.0304(6) Uani 1 1 d . . .
S1 S 0.86517(5) 0.59927(13) 0.48378(4) 0.0254(2) Uani 1 1 d . . .
O1A O 0.497(5) 0.5482(9) 0.499(5) 0.059(4) Uani 0.50 1 d PU C -1
C1A C 0.5012(15) 0.575(3) 0.3715(10) 0.056(4) Uani 0.50 1 d PU C -1
H1A1 H 0.4854 0.6934 0.3725 0.084 Uiso 0.50 1 calc PR C -1
H1A2 H 0.4789 0.5278 0.3206 0.084 Uiso 0.50 1 calc PR C -1
H1A3 H 0.5586 0.5678 0.3834 0.084 Uiso 0.50 1 calc PR C -1
C2A C 0.4723(8) 0.4790(18) 0.4283(7) 0.074(3) Uani 0.50 1 d PU C -1
H2A1 H 0.4142 0.4763 0.4132 0.089 Uiso 0.50 1 calc PR C -1
H2A2 H 0.4915 0.3613 0.4298 0.089 Uiso 0.50 1 calc PR C -1
C3A C 0.4632(7) 0.4833(16) 0.5593(7) 0.065(3) Uani 0.50 1 d PU C -1
H3A1 H 0.4053 0.4835 0.5406 0.078 Uiso 0.50 1 calc PR C -1
H3A2 H 0.4801 0.3645 0.5694 0.078 Uiso 0.50 1 calc PR C -1
C4A C 0.483(2) 0.572(6) 0.6282(19) 0.130(12) Uani 0.50 1 d PU C -1
H4A1 H 0.5407 0.5782 0.6462 0.196 Uiso 0.50 1 calc PR C -1
H4A2 H 0.4621 0.5135 0.6663 0.196 Uiso 0.50 1 calc PR C -1
H4A3 H 0.4617 0.6864 0.6204 0.196 Uiso 0.50 1 calc PR C -1

loop_
_atom_site_aniso_label
_atom_site_aniso_U_11
_atom_site_aniso_U_22
_atom_site_aniso_U_33
_atom_site_aniso_U_23
_atom_site_aniso_U_13
_atom_site_aniso_U_12
C1 0.0311(18) 0.031(2) 0.0164(16) -0.0012(15) 0.0030(13) -0.0002(17)
C2 0.0337(19) 0.034(2) 0.0215(17) -0.0036(15) 0.0061(15) 0.0019(17)
C3 0.046(2) 0.039(2) 0.0227(18) -0.0018(17) 0.0157(17) 0.001(2)
C4 0.044(2) 0.042(3) 0.0203(17) 0.0015(16) 0.0045(15) -0.0010(19)
C5 0.0327(18) 0.032(2) 0.0200(16) 0.0040(14) 0.0015(13) 0.0021(17)
C6 0.0255(16) 0.027(2) 0.0201(14) 0.0009(15) 0.0062(12) -0.0030(17)
C7 0.0341(19) 0.025(2) 0.0250(19) 0.0031(15) 0.0071(15) 0.0038(17)
C8 0.0294(17) 0.040(2) 0.0241(16) 0.0004(17) 0.0102(13) -0.0060(19)
C9 0.0339(19) 0.056(3) 0.0355(19) 0.000(2) 0.0135(15) -0.005(2)
C10 0.057(3) 0.048(3) 0.037(2) 0.010(2) 0.018(2) -0.013(2)
C11 0.0233(17) 0.027(2) 0.0249(17) 0.0006(15) 0.0064(13) -0.0024(16)
C12 0.0282(18) 0.025(2) 0.0202(16) 0.0002(14) 0.0037(13) -0.0030(16)
C13 0.0239(16) 0.030(2) 0.0259(16) 0.0001(16) 0.0044(12) 0.0014(17)
C14 0.0262(17) 0.049(3) 0.0308(19) 0.0074(18) 0.0019(14) 0.0090(19)
C15 0.036(2) 0.042(3) 0.0253(18) 0.0022(16) -0.0028(15) 0.0011(19)
C16 0.040(2) 0.043(3) 0.0186(17) 0.0052(15) 0.0055(15) 0.0002(19)
C17 0.0367(19) 0.037(2) 0.0190(17) -0.0028(16) 0.0050(14) 0.0005(18)
C18 0.041(2) 0.032(2) 0.033(2) 0.0031(17) 0.0097(17) -0.0034(19)
C19 0.0236(16) 0.038(2) 0.0263(17) -0.0043(16) 0.0049(13) -0.0050(17)
C20 0.039(4) 0.043(5) 0.051(5) -0.010(4) 0.015(4) 0.003(4)
C21 0.048(4) 0.065(5) 0.052(4) -0.017(4) 0.023(3) -0.002(4)
C22 0.048(4) 0.057(5) 0.043(4) -0.005(4) 0.023(4) 0.006(4)
C23 0.049(6) 0.059(6) 0.044(5) 0.002(4) 0.022(4) -0.012(5)
C24 0.046(6) 0.047(6) 0.035(5) -0.007(4) 0.016(5) -0.015(5)
C20A 0.046(6) 0.032(5) 0.038(5) -0.005(4) 0.019(4) -0.005(4)
C21A 0.050(6) 0.047(6) 0.063(6) -0.024(5) 0.028(5) -0.005(5)
C22A 0.048(6) 0.070(8) 0.048(6) -0.006(5) 0.033(5) -0.004(5)
C23A 0.045(7) 0.037(6) 0.054(8) 0.002(5) 0.025(5) -0.013(5)
C24A 0.036(7) 0.041(7) 0.033(7) -0.002(5) 0.010(5) 0.005(5)
N1 0.0277(14) 0.0238(16) 0.0187(14) 0.0007(12) 0.0015(11) 0.0008(14)
N2 0.0282(15) 0.0282(17) 0.0206(14) -0.0004(12) 0.0035(12) -0.0063(14)
O1 0.0371(13) 0.0354(15) 0.0231(11) 0.0013(13) 0.0112(9) 0.0063(14)
O2 0.0281(12) 0.0317(16) 0.0307(13) -0.0046(11) -0.0026(10) -0.0064(12)
O3 0.0390(14) 0.0239(15) 0.0242(12) -0.0022(11) 0.0004(10) -0.0027(12)
S1 0.0299(4) 0.0257(5) 0.0193(4) -0.0009(4) 0.0036(3) 0.0001(4)
O1A 0.055(10) 0.073(4) 0.054(4) 0.007(9) 0.021(6) -0.006(9)
C1A 0.077(9) 0.057(8) 0.040(6) -0.020(6) 0.023(5) 0.008(7)
C2A 0.085(7) 0.067(7) 0.068(6) -0.015(5) 0.013(5) -0.011(6)
C3A 0.061(6) 0.060(6) 0.077(7) 0.006(5) 0.022(5) -0.003(5)
C4A 0.121(18) 0.17(2) 0.116(16) 0.014(15) 0.066(12) 0.021(14)

loop_
_atom_type_symbol
_atom_type_description
_atom_type_scat_dispersion_real
_atom_type_scat_dispersion_imag
_atom_type_scat_source
C C 0.0033 0.0016 'International Tables Vol C Tables 4.2.6.8 and 6.1.1.4'
H H 0.0000 0.0000 'International Tables Vol C Tables 4.2.6.8 and 6.1.1.4'
N N 0.0061 0.0033 'International Tables Vol C Tables 4.2.6.8 and 6.1.1.4'
O O 0.0106 0.0060 'International Tables Vol C Tables 4.2.6.8 and 6.1.1.4'
S S 0.1246 0.1234 'International Tables Vol C Tables 4.2.6.8 and 6.1.1.4'

loop_
_geom_angle_atom_site_label_1
_geom_angle_atom_site_label_2
_geom_angle_atom_site_label_3
_geom_angle
N1 C1 C2 117.0(3)
N1 C1 C6 106.8(3)
C2 C1 C6 103.2(3)
N1 C1 H1 109.9
C2 C1 H1 109.9
C6 C1 H1 109.9
C3 C2 C1 102.2(3)
C3 C2 H2A 111.3
C1 C2 H2A 111.3
C3 C2 H2B 111.3
C1 C2 H2B 111.3
H2A C2 H2B 109.2
C8 C3 C2 102.5(3)
C8 C3 C4 102.5(3)
C2 C3 C4 107.4(3)
C8 C3 H3 114.4
C2 C3 H3 114.4
C4 C3 H3 114.4
C5 C4 C3 103.6(3)
C5 C4 H4A 111.0
C3 C4 H4A 111.0
C5 C4 H4B 111.0
C3 C4 H4B 111.0
H4A C4 H4B 109.0
C6 C5 C4 102.6(3)
C6 C5 H5A 111.3
C4 C5 H5A 111.3
C6 C5 H5B 111.3
C4 C5 H5B 111.3
H5A C5 H5B 109.2
C7 C6 C5 117.3(3)
C7 C6 C1 108.0(3)
C5 C6 C1 104.2(3)
C7 C6 C8 119.7(3)
C5 C6 C8 101.7(3)
C1 C6 C8 104.2(3)
C6 C7 S1 107.5(3)
C6 C7 H7A 110.2
S1 C7 H7A 110.2
C6 C7 H7B 110.2
S1 C7 H7B 110.2
H7A C7 H7B 108.5
C10 C8 C9 106.9(3)
C10 C8 C3 114.7(3)
C9 C8 C3 113.5(4)
C10 C8 C6 112.8(3)
C9 C8 C6 116.0(3)
C3 C8 C6 92.8(3)
C8 C9 H9A 109.5
C8 C9 H9B 109.5
H9A C9 H9B 109.5
C8 C9 H9C 109.5
H9A C9 H9C 109.5
H9B C9 H9C 109.5
C8 C10 H10A 109.5
C8 C10 H10B 109.5
H10A C10 H10B 109.5
C8 C10 H10C 109.5
H10A C10 H10C 109.5
H10B C10 H10C 109.5
O3 C11 N1 119.0(3)
O3 C11 C12 122.6(3)
N1 C11 C12 118.3(3)
N2 C12 C11 106.7(3)
N2 C12 C13 116.3(3)
C11 C12 C13 111.4(3)
N2 C12 H12 107.4
C11 C12 H12 107.4
C13 C12 H12 107.4
C14 C13 C19 110.1(3)
C14 C13 C12 111.1(3)
C19 C13 C12 112.8(3)
C14 C13 H13 107.5
C19 C13 H13 107.5
C12 C13 H13 107.5
C15 C14 C13 129.3(3)
C15 C14 H14 115.3
C13 C14 H14 115.3
C14 C15 C16 130.1(3)
C14 C15 H15 115.0
C16 C15 H15 115.0
C15 C16 C17 116.3(3)
C15 C16 H16A 108.2
C17 C16 H16A 108.2
C15 C16 H16B 108.2
C17 C16 H16B 108.2
H16A C16 H16B 107.4
N2 C17 C16 117.4(3)
N2 C17 H17A 107.9
C16 C17 H17A 107.9
N2 C17 H17B 107.9
C16 C17 H17B 107.9
H17A C17 H17B 107.2
N2 C18 H18A 109.5
N2 C18 H18B 109.5
H18A C18 H18B 109.5
N2 C18 H18C 109.5
H18A C18 H18C 109.5
H18B C18 H18C 109.5
C24A C19 C20 110.5(8)
C20 C19 C24 117.6(7)
C24A C19 C20A 119.5(8)
C24 C19 C20A 122.3(7)
C24A C19 C13 122.8(7)
C20 C19 C13 123.4(5)
C24 C19 C13 117.8(6)
C20A C19 C13 117.0(5)
C19 C20 C21 122.6(8)
C19 C20 H20 118.7
C21 C20 H20 118.7
C22 C21 C20 120.7(8)
C22 C21 H21 119.7
C20 C21 H21 119.7
C21 C22 C23 119.9(8)
C21 C22 H22 120.1
C23 C22 H22 120.1
C24 C23 C22 119.6(10)
C24 C23 H23 120.2
C22 C23 H23 120.2
C23 C24 C19 119.3(10)
C23 C24 H24 120.3
C19 C24 H24 120.3
C21A C20A C19 119.1(8)
C21A C20A H20A 120.5
C19 C20A H20A 120.5
C22A C21A C20A 120.3(9)
C22A C21A H21A 119.9
C20A C21A H21A 119.9
C21A C22A C23A 120.4(8)
C21A C22A H22A 119.8
C23A C22A H22A 119.8
C22A C23A C24A 119.6(10)
C22A C23A H23A 120.2
C24A C23A H23A 120.2
C19 C24A C23A 121.0(10)
C19 C24A H24A 119.5
C23A C24A H24A 119.5
C11 N1 C1 119.3(3)
C11 N1 S1 124.7(2)
C1 N1 S1 112.6(2)
C18 N2 C17 112.6(3)
C18 N2 C12 116.1(3)
C17 N2 C12 113.1(3)
O2 S1 O1 117.06(15)
O2 S1 N1 109.46(15)
O1 S1 N1 109.89(17)
O2 S1 C7 111.68(17)
O1 S1 C7 110.59(17)
N1 S1 C7 96.16(17)
C2A O1A C3A 118(4)
O1A C2A C1A 112(2)
O1A C2A H2A1 109.3
C1A C2A H2A1 109.3
O1A C2A H2A2 109.3
C1A C2A H2A2 109.3
H2A1 C2A H2A2 108.0
C4A C3A O1A 116(3)
C4A C3A H3A1 108.3
O1A C3A H3A1 108.4
C4A C3A H3A2 108.4
O1A C3A H3A2 108.4
H3A1 C3A H3A2 107.4

loop_
_geom_bond_atom_site_label_1
_geom_bond_atom_site_label_2
_geom_bond_distance
C1 N1 1.488(4)
C1 C2 1.555(5)
C1 C6 1.559(6)
C1 H1 1.0000
C2 C3 1.541(5)
C2 H2A 0.9900
C2 H2B 0.9900
C3 C8 1.540(6)
C3 C4 1.558(6)
C3 H3 1.0000
C4 C5 1.544(5)
C4 H4A 0.9900
C4 H4B 0.9900
C5 C6 1.541(4)
C5 H5A 0.9900
C5 H5B 0.9900
C6 C7 1.519(5)
C6 C8 1.565(4)
C7 S1 1.775(4)
C7 H7A 0.9900
C7 H7B 0.9900
C8 C10 1.530(6)
C8 C9 1.535(5)
C9 H9A 0.9800
C9 H9B 0.9800
C9 H9C 0.9800
C10 H10A 0.9800
C10 H10B 0.9800
C10 H10C 0.9800
C11 O3 1.221(4)
C11 N1 1.388(5)
C11 C12 1.527(5)
C12 N2 1.471(4)
C12 C13 1.540(5)
C12 H12 1.0000
C13 C14 1.522(5)
C13 C19 1.532(4)
C13 H13 1.0000
C14 C15 1.327(5)
C14 H14 0.9500
C15 C16 1.503(5)
C15 H15 0.9500
C16 C17 1.522(5)
C16 H16A 0.9900
C16 H16B 0.9900
C17 N2 1.463(4)
C17 H17A 0.9900
C17 H17B 0.9900
C18 N2 1.456(5)
C18 H18A 0.9800
C18 H18B 0.9800
C18 H18C 0.9800
C19 C24A 1.304(18)
C19 C20 1.342(10)
C19 C24 1.428(15)
C19 C20A 1.440(11)
C20 C21 1.385(9)
C20 H20 0.9500
C21 C22 1.334(10)
C21 H21 0.9500
C22 C23 1.398(10)
C22 H22 0.9500
C23 C24 1.398(8)
C23 H23 0.9500
C24 H24 0.9500
C20A C21A 1.389(9)
C20A H20A 0.9500
C21A C22A 1.331(10)
C21A H21A 0.9500
C22A C23A 1.395(11)
C22A H22A 0.9500
C23A C24A 1.400(8)
C23A H23A 0.9500
C24A H24A 0.9500
N1 S1 1.690(3)
O1 S1 1.441(2)
O2 S1 1.435(2)
O1A C2A 1.35(8)
O1A C3A 1.46(7)
C1A C2A 1.47(3)
C1A H1A1 0.9800
C1A H1A2 0.9800
C1A H1A3 0.9800
C2A H2A1 0.9900
C2A H2A2 0.9900
C3A C4A 1.40(4)
C3A H3A1 0.9900
C3A H3A2 0.9900
C4A H4A1 0.9800
C4A H4A2 0.9800
C4A H4A3 0.9800

loop_
_geom_torsion_atom_site_label_1
_geom_torsion_atom_site_label_2
_geom_torsion_atom_site_label_3
_geom_torsion_atom_site_label_4
_geom_torsion
N1 C1 C2 C3 125.9(3)
C6 C1 C2 C3 9.1(3)
C1 C2 C3 C8 -42.9(3)
C1 C2 C3 C4 64.7(3)
C8 C3 C4 C5 32.7(4)
C2 C3 C4 C5 -74.9(4)
C3 C4 C5 C6 4.1(4)
C4 C5 C6 C7 -171.4(3)
C4 C5 C6 C1 69.2(3)
C4 C5 C6 C8 -38.9(4)
N1 C1 C6 C7 31.4(4)
C2 C1 C6 C7 155.2(3)
N1 C1 C6 C5 156.8(3)
C2 C1 C6 C5 -79.4(3)
N1 C1 C6 C8 -97.0(3)
C2 C1 C6 C8 26.9(3)
C5 C6 C7 S1 -143.8(3)
C1 C6 C7 S1 -26.5(3)
C8 C6 C7 S1 92.4(3)
C2 C3 C8 C10 173.8(3)
C4 C3 C8 C10 62.5(4)
C2 C3 C8 C9 -63.0(4)
C4 C3 C8 C9 -174.3(3)
C2 C3 C8 C6 57.1(3)
C4 C3 C8 C6 -54.3(3)
C7 C6 C8 C10 70.1(4)
C5 C6 C8 C10 -61.0(4)
C1 C6 C8 C10 -169.1(3)
C7 C6 C8 C9 -53.7(5)
C5 C6 C8 C9 175.3(4)
C1 C6 C8 C9 67.2(4)
C7 C6 C8 C3 -171.6(3)
C5 C6 C8 C3 57.3(3)
C1 C6 C8 C3 -50.8(3)
O3 C11 C12 N2 74.4(4)
N1 C11 C12 N2 -105.1(3)
O3 C11 C12 C13 -53.4(4)
N1 C11 C12 C13 127.0(3)
N2 C12 C13 C14 71.4(4)
C11 C12 C13 C14 -166.1(3)
N2 C12 C13 C19 -164.3(3)
C11 C12 C13 C19 -41.8(4)
C19 C13 C14 C15 -167.3(5)
C12 C13 C14 C15 -41.5(6)
C13 C14 C15 C16 -3.0(8)
C14 C15 C16 C17 42.3(7)
C15 C16 C17 N2 -60.5(5)
C14 C13 C19 C24A 67.2(11)
C12 C13 C19 C24A -57.6(11)
C14 C13 C19 C20 -135.0(6)
C12 C13 C19 C20 100.2(6)
C14 C13 C19 C24 57.8(9)
C12 C13 C19 C24 -67.0(9)
C14 C13 C19 C20A -103.2(6)
C12 C13 C19 C20A 131.9(6)
C24A C19 C20 C21 -13.6(10)
C24 C19 C20 C21 -6.5(15)
C20A C19 C20 C21 101.0(13)
C13 C19 C20 C21 -173.7(5)
C19 C20 C21 C22 3.5(8)
C20 C21 C22 C23 0.0(3)
C21 C22 C23 C24 0.0(6)
C22 C23 C24 C19 -3.2(10)
C24A C19 C24 C23 50(7)
C20 C19 C24 C23 6.3(15)
C20A C19 C24 C23 -25.8(14)
C13 C19 C24 C23 174.2(6)
C24A C19 C20A C21A 4.7(16)
C20 C19 C20A C21A -73.5(11)
C24 C19 C20A C21A 15.3(12)
C13 C19 C20A C21A 175.5(5)
C19 C20A C21A C22A -2.2(8)
C20A C21A C22A C23A 0.0(3)
C21A C22A C23A C24A 0.1(7)
C20 C19 C24A C23A 24.7(13)
C24 C19 C24A C23A -114(8)
C20A C19 C24A C23A -4.7(16)
C13 C19 C24A C23A -175.0(6)
C22A C23A C24A C19 2.5(11)
O3 C11 N1 C1 -8.5(5)
C12 C11 N1 C1 171.1(3)
O3 C11 N1 S1 -166.1(3)
C12 C11 N1 S1 13.4(4)
C2 C1 N1 C11 61.7(4)
C6 C1 N1 C11 176.5(3)
C2 C1 N1 S1 -138.1(3)
C6 C1 N1 S1 -23.2(3)
C16 C17 N2 C18 -61.9(4)
C16 C17 N2 C12 72.1(4)
C11 C12 N2 C18 -73.6(4)
C13 C12 N2 C18 51.3(4)
C11 C12 N2 C17 154.0(3)
C13 C12 N2 C17 -81.1(4)
C11 N1 S1 O2 -78.4(3)
C1 N1 S1 O2 122.7(2)
C11 N1 S1 O1 51.5(3)
C1 N1 S1 O1 -107.5(2)
C11 N1 S1 C7 166.0(3)
C1 N1 S1 C7 7.0(3)
C6 C7 S1 O2 -101.8(3)
C6 C7 S1 O1 125.9(2)
C6 C7 S1 N1 12.0(3)
C3A O1A C2A C1A 171(3)
C2A O1A C3A C4A -173(4)
